data_7037072
loop_
_publ_author_name
'Botezat, Olga'
'van Leusen, Jan'
'Ch Kravtsov, Victor'
'Ellern, Arkady'
'K\"ogerler, Paul'
'Baca, Svetlana G.'

_publ_section_title
;
 Iron(iii) carboxylate/aminoalcohol coordination clusters with
 propeller-shaped Fe8 cores: approaching reasonable exchange energies.
;
_journal_issue 47
_journal_name_full 'Dalton transactions (Cambridge, England : 2003)'
_journal_page_first 20753
_journal_page_last 20762
_journal_paper_doi 10.1039/c5dt03024b
_journal_volume 44
_journal_year 2015
_chemical_formula_sum 'C62 H121 Fe8 N5 O35'
_chemical_formula_weight 1943.44
_chemical_name_systematic
; 
 ? 
;
_space_group_IT_number 14
_symmetry_cell_setting monoclinic
_symmetry_space_group_name_Hall '-P 2yn'
_symmetry_space_group_name_H-M 'P 1 21/n 1'
_atom_sites_solution_hydrogens mixed
_atom_sites_solution_primary direct
_atom_sites_solution_secondary difmap
_audit_creation_method SHELXL-97
_audit_update_record
;
2015-09-30 deposited with the CCDC.
2015-11-01 downloaded from the CCDC.
;
_cell_angle_alpha 90.00
_cell_angle_beta 91.680(2)
_cell_angle_gamma 90.00
_cell_formula_units_Z 4
_cell_length_a 15.843(2)
_cell_length_b 20.180(3)
_cell_length_c 26.004(3)
_cell_measurement_reflns_used 5933
_cell_measurement_temperature 173(2)
_cell_measurement_theta_max 25.03
_cell_measurement_theta_min 2.60
_cell_volume 8310.2(19)
_computing_cell_refinement 'SAINT V7.66A (Bruker AXS, 2013)'
_computing_data_collection 'APEX2 Suite (Bruker AXS, 2013)'
_computing_data_reduction 'SAINT V7.66A (Bruker AXS, 2013)'
_computing_molecular_graphics ' Diamond'
_computing_publication_material Word
_computing_structure_refinement 'SHELXL-97 (Sheldrick, 1997)'
_computing_structure_solution 'SHELXS-97 (Sheldrick, 1990)'
_diffrn_ambient_temperature 173(2)
_diffrn_measured_fraction_theta_full 1.000
_diffrn_measured_fraction_theta_max 1.000
_diffrn_measurement_device_type 'CCD area detector'
_diffrn_measurement_method 'phi and omega scans'
_diffrn_radiation_monochromator graphite
_diffrn_radiation_source 'fine-focus sealed tube'
_diffrn_radiation_type MoK\a
_diffrn_radiation_wavelength 0.71073
_diffrn_reflns_av_R_equivalents 0.1212
_diffrn_reflns_limit_h_max 18
_diffrn_reflns_limit_h_min -18
_diffrn_reflns_limit_k_max 23
_diffrn_reflns_limit_k_min -23
_diffrn_reflns_limit_l_max 30
_diffrn_reflns_limit_l_min -30
_diffrn_reflns_number 63708
_diffrn_reflns_theta_full 24.72
_diffrn_reflns_theta_max 24.72
_diffrn_reflns_theta_min 1.49
_exptl_absorpt_coefficient_mu 1.441
_exptl_absorpt_correction_T_max 0.9446
_exptl_absorpt_correction_T_min 0.8693
_exptl_absorpt_correction_type multi-scan
_exptl_absorpt_process_details sadabs
_exptl_crystal_colour red
_exptl_crystal_density_diffrn 1.553
_exptl_crystal_density_method 'not measured'
_exptl_crystal_description needle
_exptl_crystal_F_000 4064
_exptl_crystal_size_max 0.10
_exptl_crystal_size_mid 0.04
_exptl_crystal_size_min 0.04
_refine_diff_density_max 1.092
_refine_diff_density_min -0.898
_refine_diff_density_rms 0.153
_refine_ls_extinction_method none
_refine_ls_goodness_of_fit_ref 1.001
_refine_ls_hydrogen_treatment mixed
_refine_ls_matrix_type full
_refine_ls_number_parameters 1049
_refine_ls_number_reflns 14174
_refine_ls_number_restraints 446
_refine_ls_restrained_S_all 1.002
_refine_ls_R_factor_all 0.1085
_refine_ls_R_factor_gt 0.0591
_refine_ls_shift/su_max 0.001
_refine_ls_shift/su_mean 0.000
_refine_ls_structure_factor_coef Fsqd
_refine_ls_weighting_details 'calc w=1/[\s^2^(Fo^2^)+(0.0860P)^2^+24.6555P] where P=(Fo^2^+2Fc^2^)/3'
_refine_ls_weighting_scheme calc
_refine_ls_wR_factor_gt 0.1423
_refine_ls_wR_factor_ref 0.1774
_reflns_number_gt 9106
_reflns_number_total 14174
_reflns_threshold_expression >2sigma(I)
_cod_data_source_file c5dt03024b2.cif
_cod_data_source_block Cluster1
_cod_depositor_comments 'Adding full bibliography for 7037072--7037076.cif.'
_cod_original_cell_volume 8310.5(18)
_cod_original_sg_symbol_H-M P21/n
_cod_database_code 7037072
_diffrn_reflns_av_unetl/neti 0.0926

loop_
_symmetry_equiv_pos_as_xyz
'x, y, z'
'-x+1/2, y+1/2, -z+1/2'
'-x, -y, -z'
'x-1/2, -y-1/2, z-1/2'

loop_
_atom_site_label
_atom_site_type_symbol
_atom_site_fract_x
_atom_site_fract_y
_atom_site_fract_z
_atom_site_U_iso_or_equiv
_atom_site_adp_type
_atom_site_occupancy
_atom_site_symmetry_multiplicity
_atom_site_calc_flag
_atom_site_refinement_flags
_atom_site_disorder_assembly
_atom_site_disorder_group
Fe7 Fe 0.77874(5) 0.75780(4) 0.23747(3) 0.0170(2) Uani 1 1 d . . .
Fe6 Fe 0.73948(5) 0.67178(4) 0.34255(3) 0.0167(2) Uani 1 1 d . . .
Fe8 Fe 0.63863(6) 0.66404(4) 0.15574(3) 0.0180(2) Uani 1 1 d . . .
Fe1 Fe 0.60259(5) 0.64191(4) 0.26605(3) 0.0156(2) Uani 1 1 d . . .
Fe2 Fe 0.59033(5) 0.78512(4) 0.26310(3) 0.0154(2) Uani 1 1 d . . .
Fe5 Fe 0.54837(5) 0.75440(4) 0.37717(3) 0.0171(2) Uani 1 1 d . . .
Fe3 Fe 0.45598(6) 0.73646(4) 0.18073(3) 0.0180(2) Uani 1 1 d . . .
Fe4 Fe 0.42636(5) 0.65999(4) 0.30167(3) 0.0175(2) Uani 1 1 d . . .
C1 C 0.8938(4) 0.6480(3) 0.2828(3) 0.0234(14) Uani 1 1 d U . .
C2 C 0.9815(4) 0.6193(3) 0.2836(3) 0.0279(13) Uani 1 1 d U . .
H2 H 0.9793 0.5733 0.2978 0.034 Uiso 1 1 calc R . .
C3 C 1.0192(4) 0.6163(4) 0.2304(3) 0.0353(17) Uani 1 1 d U . .
H3A H 0.9843 0.5876 0.2081 0.053 Uiso 1 1 calc R . .
H3B H 1.0766 0.5985 0.2333 0.053 Uiso 1 1 calc R . .
H3C H 1.0208 0.6610 0.2157 0.053 Uiso 1 1 calc R . .
C4 C 1.0351(5) 0.6620(4) 0.3201(3) 0.0440(19) Uani 1 1 d U . .
H4A H 1.0393 0.7069 0.3061 0.066 Uiso 1 1 calc R . .
H4B H 1.0917 0.6428 0.3241 0.066 Uiso 1 1 calc R . .
H4C H 1.0088 0.6638 0.3537 0.066 Uiso 1 1 calc R . .
C5 C 0.8374(4) 0.7954(3) 0.3470(3) 0.0243(14) Uani 1 1 d U . .
C6 C 0.8841(5) 0.8470(4) 0.3787(3) 0.0342(14) Uani 1 1 d U . .
H6 H 0.8735 0.8915 0.3628 0.041 Uiso 1 1 calc R . .
C7 C 0.9777(5) 0.8321(5) 0.3772(4) 0.054(2) Uani 1 1 d U . .
H7A H 0.9954 0.8314 0.3414 0.081 Uiso 1 1 calc R . .
H7B H 0.9890 0.7887 0.3930 0.081 Uiso 1 1 calc R . .
H7C H 1.0094 0.8663 0.3963 0.081 Uiso 1 1 calc R . .
C8 C 0.8546(6) 0.8484(4) 0.4335(3) 0.051(2) Uani 1 1 d U . .
H8A H 0.7938 0.8574 0.4335 0.076 Uiso 1 1 calc R . .
H8B H 0.8849 0.8832 0.4528 0.076 Uiso 1 1 calc R . .
H8C H 0.8660 0.8054 0.4498 0.076 Uiso 1 1 calc R . .
C9 C 0.8949(4) 0.8667(4) 0.2026(3) 0.0290(15) Uani 1 1 d U . .
C10 C 0.9757(5) 0.8725(4) 0.1738(3) 0.0345(14) Uani 1 1 d U . .
H10 H 0.9928 0.9202 0.1744 0.041 Uiso 1 1 calc R . .
C11 C 0.9637(5) 0.8520(4) 0.1176(3) 0.047(2) Uani 1 1 d U . .
H11A H 0.9521 0.8044 0.1157 0.070 Uiso 1 1 calc R . .
H11B H 1.0152 0.8619 0.0991 0.070 Uiso 1 1 calc R . .
H11C H 0.9162 0.8766 0.1020 0.070 Uiso 1 1 calc R . .
C12 C 1.0445(5) 0.8334(5) 0.2026(4) 0.062(2) Uani 1 1 d U . .
H12A H 1.0487 0.8485 0.2384 0.093 Uiso 1 1 calc R . .
H12B H 1.0987 0.8405 0.1862 0.093 Uiso 1 1 calc R . .
H12C H 1.0304 0.7861 0.2017 0.093 Uiso 1 1 calc R . .
C13 C 0.4705(4) 0.6162(3) 0.1113(3) 0.0263(13) Uani 1 1 d U . .
C14 C 0.4189(13) 0.5719(10) 0.0748(12) 0.0320(12) Uani 0.50 1 d PDU A 1
H14 H 0.4446 0.5731 0.0402 0.038 Uiso 0.50 1 calc PR A 1
C15 C 0.4252(10) 0.5010(7) 0.0960(7) 0.039(2) Uani 0.50 1 d PDU A 1
H15A H 0.3927 0.4710 0.0734 0.058 Uiso 0.50 1 calc PR A 1
H15B H 0.4024 0.4997 0.1306 0.058 Uiso 0.50 1 calc PR A 1
H15C H 0.4845 0.4871 0.0975 0.058 Uiso 0.50 1 calc PR A 1
C16 C 0.3251(8) 0.5919(7) 0.0689(6) 0.038(3) Uani 0.50 1 d PDU A 1
H16A H 0.2959 0.5614 0.0451 0.057 Uiso 0.50 1 calc PR A 1
H16B H 0.3209 0.6372 0.0553 0.057 Uiso 0.50 1 calc PR A 1
H16C H 0.2988 0.5899 0.1025 0.057 Uiso 0.50 1 calc PR A 1
C14' C 0.4263(15) 0.5657(10) 0.0749(11) 0.0320(12) Uani 0.50 1 d PDU A 2
H14' H 0.3790 0.5891 0.0562 0.038 Uiso 0.50 1 calc PR A 2
C15' C 0.3882(10) 0.5082(8) 0.1051(6) 0.039(2) Uani 0.50 1 d PDU A 2
H15D H 0.3614 0.4767 0.0811 0.058 Uiso 0.50 1 calc PR A 2
H15E H 0.3459 0.5255 0.1284 0.058 Uiso 0.50 1 calc PR A 2
H15F H 0.4330 0.4858 0.1252 0.058 Uiso 0.50 1 calc PR A 2
C16' C 0.4855(9) 0.5370(8) 0.0343(5) 0.039(3) Uani 0.50 1 d PDU A 2
H16D H 0.4547 0.5044 0.0131 0.059 Uiso 0.50 1 calc PR A 2
H16E H 0.5339 0.5154 0.0517 0.059 Uiso 0.50 1 calc PR A 2
H16F H 0.5056 0.5729 0.0124 0.059 Uiso 0.50 1 calc PR A 2
C17 C 0.5737(4) 0.7706(3) 0.0900(3) 0.0262(14) Uani 1 1 d U . .
C18 C 0.5787(5) 0.8126(4) 0.0426(3) 0.0380(15) Uani 1 1 d U . .
H18 H 0.5514 0.8562 0.0497 0.046 Uiso 1 1 calc R . .
C19 C 0.6706(6) 0.8255(6) 0.0287(4) 0.074(3) Uani 1 1 d U . .
H19A H 0.7003 0.7831 0.0257 0.110 Uiso 1 1 calc R . .
H19B H 0.6983 0.8523 0.0557 0.110 Uiso 1 1 calc R . .
H19C H 0.6719 0.8492 -0.0042 0.110 Uiso 1 1 calc R . .
C20 C 0.5312(6) 0.7804(5) -0.0004(3) 0.060(2) Uani 1 1 d U . .
H20A H 0.5545 0.7362 -0.0064 0.090 Uiso 1 1 calc R . .
H20B H 0.5360 0.8072 -0.0316 0.090 Uiso 1 1 calc R . .
H20C H 0.4716 0.7765 0.0082 0.090 Uiso 1 1 calc R . .
C21 C 0.3407(5) 0.8298(4) 0.1212(3) 0.0388(15) Uani 1 1 d U . .
C22 C 0.2650(9) 0.8302(7) 0.0871(7) 0.0406(15) Uani 0.50 1 d PDU B 1
H22 H 0.2863 0.8306 0.0512 0.049 Uiso 0.50 1 calc PR B 1
C23 C 0.2148(10) 0.7665(7) 0.0915(7) 0.047(2) Uani 0.50 1 d PDU B 1
H23A H 0.2498 0.7289 0.0816 0.070 Uiso 0.50 1 calc PR B 1
H23B H 0.1645 0.7687 0.0687 0.070 Uiso 0.50 1 calc PR B 1
H23C H 0.1975 0.7608 0.1271 0.070 Uiso 0.50 1 calc PR B 1
C24 C 0.2081(9) 0.8905(7) 0.0909(6) 0.037(3) Uani 0.50 1 d PDU B 1
H24A H 0.1858 0.8931 0.1256 0.056 Uiso 0.50 1 calc PR B 1
H24B H 0.1612 0.8867 0.0656 0.056 Uiso 0.50 1 calc PR B 1
H24C H 0.2407 0.9306 0.0839 0.056 Uiso 0.50 1 calc PR B 1
C22' C 0.2818(9) 0.8003(7) 0.0707(6) 0.0406(15) Uani 0.50 1 d PDU B 2
H22' H 0.2976 0.8236 0.0384 0.049 Uiso 0.50 1 calc PR B 2
C23' C 0.2837(11) 0.7260(7) 0.0621(7) 0.048(3) Uiso 0.50 1 d PDU B 2
H23D H 0.3400 0.7127 0.0514 0.073 Uiso 0.50 1 calc PR B 2
H23E H 0.2418 0.7139 0.0353 0.073 Uiso 0.50 1 calc PR B 2
H23F H 0.2704 0.7032 0.0942 0.073 Uiso 0.50 1 calc PR B 2
C24' C 0.1940(9) 0.8229(8) 0.0865(6) 0.046(2) Uani 0.50 1 d PDU B 2
H24D H 0.1792 0.8006 0.1185 0.069 Uiso 0.50 1 calc PR B 2
H24E H 0.1524 0.8117 0.0593 0.069 Uiso 0.50 1 calc PR B 2
H24F H 0.1943 0.8710 0.0919 0.069 Uiso 0.50 1 calc PR B 2
C25 C 0.4554(4) 0.6314(3) 0.4136(3) 0.0228(13) Uani 1 1 d U . .
C26 C 0.4345(4) 0.5889(3) 0.4599(3) 0.0286(13) Uani 1 1 d U . .
H26 H 0.4788 0.5960 0.4875 0.034 Uiso 1 1 calc R . .
C27 C 0.4311(6) 0.5160(4) 0.4466(3) 0.0452(19) Uani 1 1 d U . .
H27A H 0.3866 0.5083 0.4203 0.068 Uiso 1 1 calc R . .
H27B H 0.4189 0.4903 0.4775 0.068 Uiso 1 1 calc R . .
H27C H 0.4857 0.5021 0.4334 0.068 Uiso 1 1 calc R . .
C28 C 0.3495(5) 0.6127(4) 0.4793(3) 0.045(2) Uani 1 1 d U . .
H28A H 0.3062 0.6079 0.4518 0.068 Uiso 1 1 calc R . .
H28B H 0.3540 0.6594 0.4894 0.068 Uiso 1 1 calc R . .
H28C H 0.3339 0.5860 0.5090 0.068 Uiso 1 1 calc R . .
C29 C 0.3585(4) 0.7773(4) 0.3561(3) 0.0278(14) Uani 1 1 d U . .
C30 C 0.2813(5) 0.8193(4) 0.3657(3) 0.0378(15) Uani 1 1 d U . .
H30 H 0.3004 0.8634 0.3792 0.045 Uiso 1 1 calc R . .
C31 C 0.2278(5) 0.8302(5) 0.3180(3) 0.054(2) Uani 1 1 d U . .
H31A H 0.2600 0.8550 0.2929 0.082 Uiso 1 1 calc R . .
H31B H 0.1772 0.8553 0.3266 0.082 Uiso 1 1 calc R . .
H31C H 0.2110 0.7872 0.3034 0.082 Uiso 1 1 calc R . .
C32 C 0.2291(6) 0.7848(5) 0.4072(4) 0.063(2) Uani 1 1 d U . .
H32A H 0.1798 0.8121 0.4148 0.094 Uiso 1 1 calc R . .
H32B H 0.2642 0.7792 0.4386 0.094 Uiso 1 1 calc R . .
H32C H 0.2103 0.7413 0.3946 0.094 Uiso 1 1 calc R . .
C33 C 0.5676(4) 0.8433(3) 0.4793(3) 0.0239(14) Uani 1 1 d U . .
C34 C 0.5199(4) 0.8085(4) 0.5216(3) 0.0272(13) Uani 1 1 d U . .
H34 H 0.5386 0.7611 0.5225 0.033 Uiso 1 1 calc R . .
C35 C 0.4266(4) 0.8095(4) 0.5084(3) 0.0346(17) Uani 1 1 d U . .
H35A H 0.4059 0.8553 0.5093 0.052 Uiso 1 1 calc R . .
H35B H 0.3965 0.7828 0.5334 0.052 Uiso 1 1 calc R . .
H35C H 0.4166 0.7912 0.4738 0.052 Uiso 1 1 calc R . .
C36 C 0.5394(5) 0.8385(4) 0.5743(3) 0.0414(19) Uani 1 1 d U . .
H36A H 0.5202 0.8846 0.5747 0.062 Uiso 1 1 calc R . .
H36B H 0.6004 0.8369 0.5815 0.062 Uiso 1 1 calc R . .
H36C H 0.5101 0.8132 0.6006 0.062 Uiso 1 1 calc R . .
C37 C 0.7084(4) 0.5279(3) 0.1442(2) 0.0212(13) Uani 1 1 d U . .
H37A H 0.7539 0.4953 0.1386 0.025 Uiso 1 1 calc R . .
H37B H 0.6553 0.5099 0.1289 0.025 Uiso 1 1 calc R . .
C38 C 0.6984(4) 0.5382(3) 0.2009(2) 0.0241(14) Uani 1 1 d U . .
H38A H 0.6754 0.4977 0.2168 0.029 Uiso 1 1 calc R . .
H38B H 0.7537 0.5482 0.2178 0.029 Uiso 1 1 calc R . .
C39 C 0.8152(4) 0.6145(3) 0.1337(3) 0.0247(14) Uani 1 1 d U . .
H39A H 0.8555 0.6023 0.1069 0.030 Uiso 1 1 calc R . .
H39B H 0.8339 0.5936 0.1665 0.030 Uiso 1 1 calc R . .
C40 C 0.8124(4) 0.6886(3) 0.1398(3) 0.0246(14) Uani 1 1 d U . .
H40A H 0.8680 0.7054 0.1523 0.029 Uiso 1 1 calc R . .
H40B H 0.7982 0.7099 0.1064 0.029 Uiso 1 1 calc R . .
C41 C 0.7189(5) 0.5872(4) 0.0618(2) 0.0296(15) Uani 1 1 d U . .
H41A H 0.7466 0.6262 0.0467 0.036 Uiso 1 1 calc R . .
H41B H 0.6579 0.5902 0.0528 0.036 Uiso 1 1 calc R . .
C42 C 0.7537(5) 0.5251(4) 0.0365(3) 0.0319(15) Uani 1 1 d U . .
H42A H 0.7216 0.4859 0.0479 0.038 Uiso 1 1 calc R . .
H42B H 0.7459 0.5288 -0.0013 0.038 Uiso 1 1 calc R . .
C43 C 0.7349(4) 0.5333(3) 0.3859(3) 0.0255(14) Uani 1 1 d U . .
H43A H 0.7227 0.5010 0.4134 0.031 Uiso 1 1 calc R . .
H43B H 0.7830 0.5163 0.3663 0.031 Uiso 1 1 calc R . .
C44 C 0.6586(4) 0.5407(3) 0.3505(2) 0.0241(14) Uani 1 1 d U . .
H44A H 0.6511 0.5002 0.3293 0.029 Uiso 1 1 calc R . .
H44B H 0.6074 0.5468 0.3709 0.029 Uiso 1 1 calc R . .
C45 C 0.6962(4) 0.6196(3) 0.4481(2) 0.0253(14) Uani 1 1 d U . .
H45A H 0.7185 0.6087 0.4830 0.030 Uiso 1 1 calc R . .
H45B H 0.6421 0.5958 0.4424 0.030 Uiso 1 1 calc R . .
C46 C 0.6818(4) 0.6927(3) 0.4437(2) 0.0241(14) Uani 1 1 d U . .
H46A H 0.6373 0.7067 0.4673 0.029 Uiso 1 1 calc R . .
H46B H 0.7344 0.7169 0.4530 0.029 Uiso 1 1 calc R . .
C47 C 0.8464(4) 0.6002(4) 0.4309(3) 0.0333(16) Uani 1 1 d U . .
H47A H 0.8591 0.6466 0.4407 0.040 Uiso 1 1 calc R . .
H47B H 0.8847 0.5883 0.4030 0.040 Uiso 1 1 calc R . .
C48 C 0.8686(5) 0.5566(4) 0.4771(3) 0.0422(17) Uani 1 1 d U . .
H48A H 0.9285 0.5645 0.4870 0.051 Uiso 1 1 calc R . .
H48B H 0.8343 0.5713 0.5062 0.051 Uiso 1 1 calc R . .
C49 C 0.3848(4) 0.5187(3) 0.2736(3) 0.0236(13) Uani 1 1 d U . .
H49A H 0.3536 0.4846 0.2533 0.028 Uiso 1 1 calc R . .
H49B H 0.3972 0.5005 0.3084 0.028 Uiso 1 1 calc R . .
C50 C 0.4665(4) 0.5347(3) 0.2480(3) 0.0236(14) Uani 1 1 d U . .
H50A H 0.5056 0.4966 0.2502 0.028 Uiso 1 1 calc R . .
H50B H 0.4558 0.5457 0.2112 0.028 Uiso 1 1 calc R . .
C51 C 0.2953(4) 0.6000(3) 0.2265(3) 0.0258(14) Uani 1 1 d U . .
H51A H 0.2357 0.5856 0.2231 0.031 Uiso 1 1 calc R . .
H51B H 0.3270 0.5791 0.1985 0.031 Uiso 1 1 calc R . .
C52 C 0.3007(4) 0.6742(3) 0.2224(3) 0.0264(14) Uani 1 1 d U . .
H52A H 0.2834 0.6886 0.1872 0.032 Uiso 1 1 calc R . .
H52B H 0.2625 0.6952 0.2470 0.032 Uiso 1 1 calc R . .
C53 C 0.2655(4) 0.5703(4) 0.3170(3) 0.0305(15) Uani 1 1 d U . .
H53A H 0.2296 0.6104 0.3168 0.037 Uiso 1 1 calc R . .
H53B H 0.2933 0.5668 0.3515 0.037 Uiso 1 1 calc R . .
C54 C 0.2091(5) 0.5099(4) 0.3083(3) 0.0366(16) Uani 1 1 d U . .
H54A H 0.1804 0.5122 0.2741 0.044 Uiso 1 1 calc R . .
H54B H 0.2432 0.4688 0.3101 0.044 Uiso 1 1 calc R . .
C55 C 0.5827(4) 0.9329(3) 0.3121(2) 0.0224(13) Uani 1 1 d U . .
H55A H 0.5251 0.9352 0.3258 0.027 Uiso 1 1 calc R . .
H55B H 0.6085 0.9775 0.3146 0.027 Uiso 1 1 calc R . .
C56 C 0.6352(4) 0.8840(3) 0.3426(3) 0.0236(13) Uani 1 1 d U . .
H56A H 0.6948 0.8864 0.3325 0.028 Uiso 1 1 calc R . .
H56B H 0.6326 0.8940 0.3798 0.028 Uiso 1 1 calc R . .
C57 C 0.6535(4) 0.9311(3) 0.2290(2) 0.0200(13) Uani 1 1 d U . .
H57A H 0.7023 0.9391 0.2529 0.024 Uiso 1 1 calc R . .
H57B H 0.6413 0.9725 0.2098 0.024 Uiso 1 1 calc R . .
C58 C 0.6736(4) 0.8758(3) 0.1921(2) 0.0211(13) Uani 1 1 d U . .
H58A H 0.6276 0.8708 0.1658 0.025 Uiso 1 1 calc R . .
H58B H 0.7268 0.8853 0.1745 0.025 Uiso 1 1 calc R . .
C59 C 0.4978(4) 0.9245(3) 0.2314(3) 0.0221(13) Uani 1 1 d U . .
H59A H 0.5061 0.9285 0.1940 0.027 Uiso 1 1 calc R . .
H59B H 0.4735 0.9666 0.2439 0.027 Uiso 1 1 calc R . .
C60 C 0.4387(4) 0.8671(3) 0.2423(3) 0.0216(13) Uani 1 1 d U . .
H60A H 0.4239 0.8666 0.2790 0.026 Uiso 1 1 calc R . .
H60B H 0.3860 0.8710 0.2210 0.026 Uiso 1 1 calc R . .
C61 C 0.1134(5) 0.4877(4) 0.1223(3) 0.0441(19) Uani 1 1 d U . .
C62 C 0.0620(6) 0.4707(5) 0.0772(3) 0.053(2) Uani 1 1 d U . .
H62A H 0.0623 0.4225 0.0724 0.079 Uiso 1 1 calc R . .
H62B H 0.0849 0.4922 0.0469 0.079 Uiso 1 1 calc R . .
H62C H 0.0039 0.4858 0.0819 0.079 Uiso 1 1 calc R . .
N1 N 0.7294(3) 0.5915(3) 0.1187(2) 0.0199(12) Uani 1 1 d . . .
N2 N 0.7574(3) 0.5981(3) 0.4092(2) 0.0232(13) Uani 1 1 d . . .
N3 N 0.3321(3) 0.5787(3) 0.2777(2) 0.0201(12) Uani 1 1 d . . .
N4 N 0.5788(3) 0.9111(2) 0.2583(2) 0.0190(12) Uani 1 1 d . . .
N5 N 0.1508(5) 0.4997(4) 0.1581(3) 0.067(2) Uani 1 1 d . . .
O1 O 0.6935(2) 0.71228(19) 0.28014(15) 0.0152(9) Uani 1 1 d . . .
O2 O 0.5670(2) 0.7045(2) 0.20696(15) 0.0163(9) Uani 1 1 d . . .
O3 O 0.5308(2) 0.7090(2) 0.30942(15) 0.0160(9) Uani 1 1 d . . .
O4 O 0.8779(3) 0.6949(2) 0.25246(19) 0.0309(12) Uani 1 1 d . . .
O5 O 0.8427(3) 0.6252(2) 0.31415(17) 0.0258(11) Uani 1 1 d . . .
O6 O 0.8197(3) 0.8093(2) 0.30170(18) 0.0277(11) Uani 1 1 d . . .
O7 O 0.8216(3) 0.7404(2) 0.36896(17) 0.0259(11) Uani 1 1 d . . .
O8 O 0.8561(3) 0.8111(2) 0.19716(16) 0.0217(10) Uani 1 1 d . . .
O9 O 0.8698(3) 0.9128(2) 0.2287(2) 0.0378(13) Uani 1 1 d . . .
O10 O 0.5492(3) 0.6117(2) 0.11385(18) 0.0317(12) Uani 1 1 d . A .
O11 O 0.4278(3) 0.6566(3) 0.13548(19) 0.0359(13) Uani 1 1 d . A .
O12 O 0.6322(3) 0.7283(2) 0.09796(18) 0.0351(13) Uani 1 1 d . . .
O13 O 0.5116(3) 0.7779(3) 0.11760(18) 0.0330(12) Uani 1 1 d . . .
O14 O 0.3547(3) 0.7826(2) 0.15273(16) 0.0228(10) Uani 1 1 d . B .
O15 O 0.3775(3) 0.8836(3) 0.1216(2) 0.0446(14) Uani 1 1 d D B .
O16 O 0.4321(3) 0.6104(2) 0.37020(17) 0.0229(10) Uani 1 1 d . . .
O17 O 0.4919(3) 0.6857(2) 0.42252(17) 0.0253(11) Uani 1 1 d . . .
O18 O 0.3451(3) 0.7210(2) 0.33536(17) 0.0248(11) Uani 1 1 d . . .
O19 O 0.4293(3) 0.7991(2) 0.36924(16) 0.0224(10) Uani 1 1 d . . .
O20 O 0.5682(3) 0.8134(2) 0.43606(17) 0.0263(11) Uani 1 1 d . . .
O21 O 0.6003(3) 0.8977(2) 0.48804(19) 0.0380(13) Uani 1 1 d . . .
O22 O 0.6416(3) 0.5925(2) 0.20709(16) 0.0195(10) Uani 1 1 d . . .
O23 O 0.7488(3) 0.7034(2) 0.17636(17) 0.0240(10) Uani 1 1 d . . .
O24 O 0.8398(3) 0.5160(3) 0.0489(2) 0.0401(13) Uani 1 1 d . . .
H24 H 0.8536 0.4780 0.0417 0.060 Uiso 1 1 d R . .
O25 O 0.6701(3) 0.5963(2) 0.31826(16) 0.0190(10) Uani 1 1 d . . .
O26 O 0.6564(3) 0.7071(2) 0.39158(16) 0.0200(10) Uani 1 1 d . . .
O27 O 0.8576(6) 0.4909(4) 0.4713(3) 0.099(3) Uani 1 1 d . . .
H27 H 0.8952 0.4757 0.4524 0.148 Uiso 1 1 calc RD . .
O28 O 0.5012(2) 0.5903(2) 0.27494(16) 0.0175(9) Uani 1 1 d . . .
O29 O 0.3864(3) 0.6936(2) 0.23369(16) 0.0204(10) Uani 1 1 d . . .
O30 O 0.1496(4) 0.5100(3) 0.3471(3) 0.0646(19) Uani 1 1 d D . .
H30A H 0.1445 0.4724 0.3585 0.097 Uiso 1 1 d R . .
O31 O 0.6020(3) 0.8198(2) 0.33236(16) 0.0190(10) Uani 1 1 d . . .
O32 O 0.6819(3) 0.8167(2) 0.22240(16) 0.0182(9) Uani 1 1 d . . .
O33 O 0.4835(3) 0.8080(2) 0.22939(16) 0.0194(10) Uani 1 1 d . . .
O34 O 0.5234(6) 0.9608(5) 0.0973(4) 0.123(3) Uani 1 1 d D . .
H34A H 0.492(5) 0.993(5) 0.085(4) 0.185 Uiso 1 1 d D . .
H34B H 0.484(4) 0.930(3) 0.103(6) 0.185 Uiso 1 1 d D . .
O35 O 0.0814(6) 0.5635(4) 0.4342(3) 0.094(3) Uani 1 1 d D . .
H35D H 0.097(6) 0.546(7) 0.464(2) 0.141 Uiso 1 1 d D . .
H35E H 0.120(3) 0.551(6) 0.413(2) 0.141 Uiso 1 1 d D . .

loop_
_atom_site_aniso_label
_atom_site_aniso_U_11
_atom_site_aniso_U_22
_atom_site_aniso_U_33
_atom_site_aniso_U_23
_atom_site_aniso_U_13
_atom_site_aniso_U_12
Fe7 0.0114(5) 0.0171(5) 0.0228(5) 0.0012(4) 0.0055(4) 0.0013(4)
Fe6 0.0114(5) 0.0199(5) 0.0190(5) -0.0001(4) 0.0029(4) 0.0003(4)
Fe8 0.0174(5) 0.0189(5) 0.0178(5) -0.0006(4) 0.0046(4) 0.0043(4)
Fe1 0.0121(5) 0.0167(5) 0.0182(5) -0.0003(4) 0.0033(4) 0.0005(4)
Fe2 0.0125(5) 0.0165(5) 0.0174(5) -0.0012(4) 0.0044(3) 0.0006(4)
Fe5 0.0136(5) 0.0203(5) 0.0176(5) -0.0012(4) 0.0056(4) 0.0002(4)
Fe3 0.0130(5) 0.0214(5) 0.0196(5) 0.0006(4) 0.0012(4) 0.0022(4)
Fe4 0.0117(5) 0.0190(5) 0.0220(5) 0.0000(4) 0.0038(4) -0.0008(4)
C1 0.016(3) 0.022(3) 0.033(3) -0.003(3) 0.004(3) 0.000(2)
C2 0.015(3) 0.026(3) 0.043(3) 0.006(3) 0.007(2) 0.001(2)
C3 0.020(4) 0.037(4) 0.050(4) 0.008(3) 0.013(3) 0.008(3)
C4 0.022(4) 0.056(5) 0.053(5) 0.000(4) -0.003(3) 0.004(3)
C5 0.019(3) 0.026(3) 0.028(3) -0.004(3) 0.002(3) 0.001(3)
C6 0.032(3) 0.032(3) 0.038(3) -0.006(3) -0.006(3) -0.002(3)
C7 0.034(4) 0.061(5) 0.066(5) -0.013(4) -0.004(4) -0.017(4)
C8 0.058(5) 0.052(5) 0.042(4) -0.019(4) -0.003(4) -0.003(4)
C9 0.028(3) 0.027(3) 0.033(3) -0.002(3) 0.010(3) -0.004(3)
C10 0.027(3) 0.039(3) 0.038(3) 0.002(3) 0.013(3) -0.007(3)
C11 0.043(5) 0.057(5) 0.042(4) -0.008(4) 0.022(3) -0.015(4)
C12 0.032(4) 0.086(6) 0.070(5) 0.017(5) 0.017(4) 0.012(4)
C13 0.026(3) 0.027(3) 0.025(3) -0.003(2) -0.004(2) -0.005(2)
C14 0.030(3) 0.034(3) 0.032(3) -0.010(2) -0.004(2) -0.005(2)
C15 0.039(5) 0.035(3) 0.043(4) -0.009(3) -0.001(4) -0.009(4)
C16 0.032(5) 0.044(6) 0.038(6) -0.013(5) -0.008(5) -0.006(5)
C14' 0.030(3) 0.034(3) 0.032(3) -0.010(2) -0.004(2) -0.005(2)
C15' 0.039(5) 0.035(3) 0.043(4) -0.009(3) -0.001(4) -0.009(4)
C16' 0.033(6) 0.044(6) 0.042(6) -0.022(5) -0.003(4) -0.002(5)
C17 0.026(3) 0.029(3) 0.023(3) 0.000(3) 0.000(3) -0.004(3)
C18 0.037(3) 0.043(4) 0.034(3) 0.014(3) 0.004(3) 0.000(3)
C19 0.047(4) 0.097(7) 0.077(6) 0.048(5) 0.012(4) -0.007(5)
C20 0.072(6) 0.073(6) 0.034(4) 0.015(4) -0.009(4) -0.009(5)
C21 0.022(3) 0.053(4) 0.042(3) 0.019(3) 0.002(3) 0.005(3)
C22 0.026(3) 0.054(3) 0.042(3) 0.015(3) -0.001(2) 0.006(3)
C23 0.034(5) 0.057(5) 0.048(5) 0.011(5) -0.007(4) 0.000(4)
C24 0.020(5) 0.055(5) 0.037(6) 0.012(6) -0.003(5) 0.007(4)
C22' 0.026(3) 0.054(3) 0.042(3) 0.015(3) -0.001(2) 0.006(3)
C24' 0.029(4) 0.062(5) 0.047(5) 0.005(5) 0.001(4) 0.006(5)
C25 0.015(3) 0.030(3) 0.024(3) 0.004(3) 0.006(2) 0.006(3)
C26 0.026(3) 0.033(3) 0.027(3) 0.008(3) 0.001(2) -0.003(3)
C27 0.060(5) 0.030(3) 0.045(5) 0.016(3) -0.001(4) -0.003(4)
C28 0.040(4) 0.052(5) 0.044(4) 0.016(4) 0.025(3) -0.002(4)
C29 0.022(3) 0.028(3) 0.033(3) -0.004(3) 0.009(3) 0.004(3)
C30 0.022(3) 0.040(3) 0.052(4) -0.006(3) 0.009(3) 0.010(3)
C31 0.028(4) 0.075(6) 0.060(5) 0.014(4) 0.013(3) 0.024(4)
C32 0.034(4) 0.094(6) 0.062(5) 0.010(5) 0.022(4) 0.023(4)
C33 0.022(3) 0.023(3) 0.027(3) 0.000(3) 0.007(2) 0.003(3)
C34 0.027(3) 0.026(3) 0.029(3) 0.003(2) 0.006(2) -0.002(3)
C35 0.028(3) 0.037(4) 0.040(4) -0.005(3) 0.012(3) -0.004(3)
C36 0.047(5) 0.050(5) 0.028(3) -0.002(3) 0.015(3) -0.009(4)
C37 0.022(3) 0.015(3) 0.026(3) -0.003(3) 0.002(3) 0.005(2)
C38 0.026(3) 0.018(3) 0.028(3) 0.000(3) 0.004(3) 0.006(3)
C39 0.016(3) 0.025(3) 0.034(3) -0.007(3) 0.015(3) 0.002(3)
C40 0.020(3) 0.022(3) 0.033(3) -0.007(3) 0.018(3) 0.001(2)
C41 0.033(4) 0.038(4) 0.019(3) -0.006(3) 0.006(3) 0.012(3)
C42 0.034(4) 0.041(4) 0.021(3) -0.007(3) 0.007(3) 0.011(3)
C43 0.028(3) 0.022(3) 0.026(3) 0.003(3) 0.000(3) 0.001(3)
C44 0.028(3) 0.020(3) 0.024(3) 0.006(3) 0.001(2) -0.002(3)
C45 0.019(3) 0.040(3) 0.018(3) 0.008(3) 0.005(2) 0.002(3)
C46 0.020(3) 0.037(3) 0.016(3) 0.004(3) 0.003(2) 0.002(3)
C47 0.025(3) 0.033(4) 0.041(4) 0.003(3) -0.002(3) 0.003(3)
C48 0.036(4) 0.037(4) 0.053(4) 0.006(3) -0.005(3) 0.008(3)
C49 0.016(3) 0.019(3) 0.035(3) -0.002(3) 0.000(2) -0.006(2)
C50 0.018(3) 0.021(3) 0.032(3) -0.005(3) 0.000(2) -0.005(2)
C51 0.015(3) 0.030(3) 0.032(3) 0.001(3) -0.005(3) -0.004(3)
C52 0.015(3) 0.029(3) 0.034(3) 0.001(3) -0.004(3) -0.002(3)
C53 0.017(3) 0.035(4) 0.039(4) -0.001(3) 0.005(3) -0.005(3)
C54 0.021(3) 0.044(4) 0.045(4) 0.002(3) 0.006(3) -0.013(3)
C55 0.020(3) 0.018(3) 0.031(3) -0.003(3) 0.008(3) -0.001(2)
C56 0.022(3) 0.023(3) 0.026(3) -0.003(3) 0.007(3) -0.002(2)
C57 0.016(3) 0.018(3) 0.026(3) 0.003(2) 0.007(2) 0.000(2)
C58 0.019(3) 0.023(3) 0.022(3) 0.006(2) 0.008(2) 0.003(2)
C59 0.020(3) 0.019(3) 0.027(3) -0.001(3) 0.004(3) 0.000(2)
C60 0.017(3) 0.019(3) 0.029(3) -0.002(3) 0.004(2) 0.006(2)
C61 0.038(5) 0.046(5) 0.049(5) -0.010(4) 0.015(3) -0.009(4)
C62 0.050(5) 0.063(5) 0.046(5) -0.004(4) 0.008(4) -0.010(4)
N1 0.019(3) 0.017(3) 0.024(3) 0.000(2) 0.005(2) 0.001(2)
N2 0.018(3) 0.024(3) 0.028(3) 0.005(2) 0.001(2) 0.003(2)
N3 0.014(3) 0.019(3) 0.027(3) 0.002(2) 0.001(2) 0.000(2)
N4 0.016(3) 0.018(3) 0.023(3) -0.006(2) 0.009(2) 0.000(2)
N5 0.052(5) 0.069(6) 0.078(6) -0.034(5) -0.007(4) -0.012(4)
O1 0.012(2) 0.016(2) 0.018(2) -0.0029(18) 0.0038(17) -0.0012(17)
O2 0.012(2) 0.019(2) 0.018(2) -0.0011(18) 0.0010(17) -0.0007(17)
O3 0.009(2) 0.020(2) 0.019(2) -0.0001(18) 0.0016(17) 0.0002(17)
O4 0.014(2) 0.036(3) 0.043(3) 0.012(2) 0.012(2) 0.010(2)
O5 0.017(2) 0.028(3) 0.032(3) 0.007(2) 0.009(2) 0.005(2)
O6 0.022(3) 0.033(3) 0.027(3) 0.002(2) -0.001(2) -0.006(2)
O7 0.021(3) 0.026(3) 0.030(3) 0.002(2) -0.003(2) -0.005(2)
O8 0.022(2) 0.022(2) 0.022(2) -0.0020(19) 0.0095(19) -0.0042(19)
O9 0.040(3) 0.025(3) 0.049(3) -0.009(3) 0.018(3) -0.006(2)
O10 0.023(3) 0.041(3) 0.031(3) -0.019(2) -0.004(2) 0.005(2)
O11 0.017(3) 0.047(3) 0.044(3) -0.028(3) 0.002(2) 0.001(2)
O12 0.036(3) 0.041(3) 0.029(3) 0.009(2) 0.014(2) 0.020(2)
O13 0.023(3) 0.046(3) 0.030(3) 0.012(2) 0.006(2) 0.014(2)
O14 0.014(2) 0.030(3) 0.024(3) 0.005(2) 0.0010(18) 0.0046(19)
O15 0.042(3) 0.027(3) 0.066(4) 0.012(3) 0.018(3) 0.014(3)
O16 0.019(2) 0.026(3) 0.024(3) 0.002(2) 0.0055(19) -0.003(2)
O17 0.022(3) 0.033(3) 0.022(3) 0.002(2) 0.0064(19) -0.006(2)
O18 0.015(2) 0.029(3) 0.030(3) 0.000(2) 0.0039(19) 0.002(2)
O19 0.015(2) 0.028(3) 0.024(3) -0.003(2) 0.0045(19) 0.0020(19)
O20 0.026(3) 0.033(3) 0.020(3) -0.007(2) 0.006(2) 0.001(2)
O21 0.055(4) 0.027(3) 0.033(3) -0.002(2) 0.011(3) -0.015(3)
O22 0.014(2) 0.019(2) 0.026(3) -0.0010(19) 0.0068(18) 0.0023(18)
O23 0.019(2) 0.021(2) 0.033(3) -0.005(2) 0.013(2) -0.0019(19)
O24 0.037(3) 0.034(3) 0.049(3) -0.013(3) 0.014(3) 0.011(2)
O25 0.016(2) 0.020(2) 0.022(2) 0.0018(19) 0.0050(18) 0.0010(18)
O26 0.021(2) 0.022(2) 0.017(2) 0.0011(19) -0.0001(18) 0.0070(19)
O27 0.110(7) 0.093(7) 0.093(6) 0.001(5) -0.020(5) 0.026(5)
O28 0.013(2) 0.018(2) 0.022(2) 0.0007(18) 0.0026(18) -0.0015(17)
O29 0.012(2) 0.023(2) 0.026(3) -0.001(2) 0.0014(18) -0.0012(18)
O30 0.047(4) 0.057(4) 0.092(5) 0.005(4) 0.037(4) -0.009(3)
O31 0.021(2) 0.018(2) 0.019(2) -0.0019(18) 0.0043(18) -0.0038(18)
O32 0.016(2) 0.015(2) 0.024(2) 0.0042(19) 0.0070(18) 0.0052(18)
O33 0.014(2) 0.017(2) 0.027(3) -0.0021(19) 0.0010(18) 0.0051(17)
O34 0.119(8) 0.132(9) 0.121(8) 0.006(7) 0.025(6) -0.025(7)
O35 0.134(8) 0.081(6) 0.067(5) 0.003(5) 0.002(5) 0.023(5)

loop_
_atom_type_symbol
_atom_type_description
_atom_type_scat_dispersion_real
_atom_type_scat_dispersion_imag
_atom_type_scat_source
C C 0.0033 0.0016 'International Tables Vol C Tables 4.2.6.8 and 6.1.1.4'
H H 0.0000 0.0000 'International Tables Vol C Tables 4.2.6.8 and 6.1.1.4'
N N 0.0061 0.0033 'International Tables Vol C Tables 4.2.6.8 and 6.1.1.4'
O O 0.0106 0.0060 'International Tables Vol C Tables 4.2.6.8 and 6.1.1.4'
Fe Fe 0.3463 0.8444 'International Tables Vol C Tables 4.2.6.8 and 6.1.1.4'

loop_
_geom_angle_atom_site_label_1
_geom_angle_atom_site_label_2
_geom_angle_atom_site_label_3
_geom_angle
O8 Fe7 O32 93.31(18)
O8 Fe7 O23 90.79(18)
O32 Fe7 O23 90.45(18)
O8 Fe7 O1 173.98(17)
O32 Fe7 O1 81.55(17)
O23 Fe7 O1 92.37(17)
O8 Fe7 O4 87.36(18)
O32 Fe7 O4 178.8(2)
O23 Fe7 O4 88.49(19)
O1 Fe7 O4 97.84(17)
O8 Fe7 O6 88.23(18)
O32 Fe7 O6 94.70(18)
O23 Fe7 O6 174.80(19)
O1 Fe7 O6 89.07(17)
O4 Fe7 O6 86.4(2)
O1 Fe6 O25 82.27(17)
O1 Fe6 O26 98.42(17)
O25 Fe6 O26 96.24(18)
O1 Fe6 O7 102.66(18)
O25 Fe6 O7 172.87(18)
O26 Fe6 O7 88.18(18)
O1 Fe6 O5 100.14(17)
O25 Fe6 O5 88.46(18)
O26 Fe6 O5 161.31(18)
O7 Fe6 O5 85.62(19)
O1 Fe6 N2 160.04(18)
O25 Fe6 N2 78.27(18)
O26 Fe6 N2 79.51(18)
O7 Fe6 N2 97.13(19)
O5 Fe6 N2 83.79(18)
O1 Fe6 Fe1 43.48(12)
O25 Fe6 Fe1 40.28(12)
O26 Fe6 Fe1 91.04(13)
O7 Fe6 Fe1 145.57(14)
O5 Fe6 Fe1 103.97(14)
N2 Fe6 Fe1 116.57(14)
O2 Fe8 O22 81.17(17)
O2 Fe8 O23 99.96(17)
O22 Fe8 O23 96.20(18)
O2 Fe8 O12 102.99(18)
O22 Fe8 O12 173.4(2)
O23 Fe8 O12 88.1(2)
O2 Fe8 O10 99.82(18)
O22 Fe8 O10 89.15(19)
O23 Fe8 O10 160.08(18)
O12 Fe8 O10 85.1(2)
O2 Fe8 N1 160.13(18)
O22 Fe8 N1 79.22(18)
O23 Fe8 N1 79.11(18)
O12 Fe8 N1 96.83(19)
O10 Fe8 N1 83.10(19)
O2 Fe8 Fe1 43.42(12)
O22 Fe8 Fe1 40.20(12)
O23 Fe8 Fe1 89.53(13)
O12 Fe8 Fe1 145.16(14)
O10 Fe8 Fe1 106.58(14)
N1 Fe8 Fe1 116.82(13)
O28 Fe1 O25 95.97(18)
O28 Fe1 O22 95.88(18)
O25 Fe1 O22 97.32(18)
O28 Fe1 O1 159.11(17)
O25 Fe1 O1 80.39(17)
O22 Fe1 O1 104.98(17)
O28 Fe1 O2 102.09(17)
O25 Fe1 O2 161.85(17)
O22 Fe1 O2 79.18(17)
O1 Fe1 O2 83.33(16)
O28 Fe1 O3 79.58(16)
O25 Fe1 O3 103.01(17)
O22 Fe1 O3 159.51(17)
O1 Fe1 O3 81.22(15)
O2 Fe1 O3 82.25(16)
O28 Fe1 Fe2 119.00(13)
O25 Fe1 Fe2 121.87(13)
O22 Fe1 Fe2 120.87(13)
O1 Fe1 Fe2 50.17(11)
O2 Fe1 Fe2 49.49(11)
O3 Fe1 Fe2 48.62(11)
O28 Fe1 Fe6 128.59(13)
O25 Fe1 Fe6 41.17(13)
O22 Fe1 Fe6 113.00(13)
O1 Fe1 Fe6 40.66(11)
O2 Fe1 Fe6 123.83(12)
O3 Fe1 Fe6 84.62(11)
Fe2 Fe1 Fe6 82.07(3)
O28 Fe1 Fe8 112.32(13)
O25 Fe1 Fe8 129.03(13)
O22 Fe1 Fe8 40.75(13)
O1 Fe1 Fe8 85.09(11)
O2 Fe1 Fe8 40.81(11)
O3 Fe1 Fe8 122.65(12)
Fe2 Fe1 Fe8 80.76(3)
Fe6 Fe1 Fe8 117.36(4)
O32 Fe2 O31 109.76(18)
O32 Fe2 O33 109.50(18)
O31 Fe2 O33 113.15(18)
O32 Fe2 O3 151.53(16)
O31 Fe2 O3 76.83(16)
O33 Fe2 O3 91.81(17)
O32 Fe2 O2 89.70(16)
O31 Fe2 O2 152.90(17)
O33 Fe2 O2 75.49(16)
O3 Fe2 O2 77.28(15)
O32 Fe2 O1 76.60(16)
O31 Fe2 O1 90.21(16)
O33 Fe2 O1 150.54(17)
O3 Fe2 O1 75.70(15)
O2 Fe2 O1 75.76(15)
O32 Fe2 Fe1 107.05(12)
O31 Fe2 Fe1 109.34(13)
O33 Fe2 Fe1 107.84(13)
O3 Fe2 Fe1 46.62(11)
O2 Fe2 Fe1 45.01(11)
O1 Fe2 Fe1 44.78(10)
O20 Fe5 O31 89.62(18)
O20 Fe5 O26 91.58(18)
O31 Fe5 O26 92.83(18)
O20 Fe5 O3 169.60(18)
O31 Fe5 O3 80.61(17)
O26 Fe5 O3 92.45(17)
O20 Fe5 O17 91.38(19)
O31 Fe5 O17 178.98(18)
O26 Fe5 O17 87.38(18)
O3 Fe5 O17 98.38(17)
O20 Fe5 O19 86.45(18)
O31 Fe5 O19 93.21(18)
O26 Fe5 O19 173.63(18)
O3 Fe5 O19 90.53(17)
O17 Fe5 O19 86.61(18)
O33 Fe3 O2 80.70(17)
O33 Fe3 O14 93.09(18)
O2 Fe3 O14 170.45(18)
O33 Fe3 O29 89.47(18)
O2 Fe3 O29 97.16(17)
O14 Fe3 O29 89.99(18)
O33 Fe3 O11 175.0(2)
O2 Fe3 O11 96.84(18)
O14 Fe3 O11 89.9(2)
O29 Fe3 O11 86.5(2)
O33 Fe3 O13 97.1(2)
O2 Fe3 O13 90.61(18)
O14 Fe3 O13 82.92(18)
O29 Fe3 O13 170.59(19)
O11 Fe3 O13 87.3(2)
O3 Fe4 O28 83.11(17)
O3 Fe4 O29 99.67(17)
O28 Fe4 O29 96.24(17)
O3 Fe4 O18 101.52(18)
O28 Fe4 O18 172.14(18)
O29 Fe4 O18 89.28(18)
O3 Fe4 O16 98.26(17)
O28 Fe4 O16 86.93(17)
O29 Fe4 O16 162.04(18)
O18 Fe4 O16 86.12(18)
O3 Fe4 N3 160.60(18)
O28 Fe4 N3 77.78(18)
O29 Fe4 N3 79.29(18)
O18 Fe4 N3 97.84(18)
O16 Fe4 N3 84.15(18)
O5 C1 O4 124.4(6)
O5 C1 C2 117.7(6)
O4 C1 C2 117.8(6)
C1 C2 C3 112.9(6)
C1 C2 C4 106.8(6)
C3 C2 C4 111.3(6)
C1 C2 H2 108.6
C3 C2 H2 108.6
C4 C2 H2 108.6
C2 C3 H3A 109.5
C2 C3 H3B 109.5
H3A C3 H3B 109.5
C2 C3 H3C 109.5
H3A C3 H3C 109.5
H3B C3 H3C 109.5
C2 C4 H4A 109.5
C2 C4 H4B 109.5
H4A C4 H4B 109.5
C2 C4 H4C 109.5
H4A C4 H4C 109.5
H4B C4 H4C 109.5
O6 C5 O7 125.6(6)
O6 C5 C6 117.3(6)
O7 C5 C6 117.0(6)
C5 C6 C8 111.6(6)
C5 C6 C7 108.2(6)
C8 C6 C7 110.9(7)
C5 C6 H6 108.7
C8 C6 H6 108.7
C7 C6 H6 108.7
C6 C7 H7A 109.5
C6 C7 H7B 109.5
H7A C7 H7B 109.5
C6 C7 H7C 109.5
H7A C7 H7C 109.5
H7B C7 H7C 109.5
C6 C8 H8A 109.5
C6 C8 H8B 109.5
H8A C8 H8B 109.5
C6 C8 H8C 109.5
H8A C8 H8C 109.5
H8B C8 H8C 109.5
O9 C9 O8 124.3(6)
O9 C9 C10 120.7(6)
O8 C9 C10 115.0(6)
C9 C10 C11 111.9(6)
C9 C10 C12 108.8(6)
C11 C10 C12 113.4(7)
C9 C10 H10 107.5
C11 C10 H10 107.5
C12 C10 H10 107.5
C10 C11 H11A 109.5
C10 C11 H11B 109.5
H11A C11 H11B 109.5
C10 C11 H11C 109.5
H11A C11 H11C 109.5
H11B C11 H11C 109.5
C10 C12 H12A 109.5
C10 C12 H12B 109.5
H12A C12 H12B 109.5
C10 C12 H12C 109.5
H12A C12 H12C 109.5
H12B C12 H12C 109.5
O11 C13 O10 125.3(6)
O11 C13 C14 114.2(9)
O10 C13 C14 120.5(9)
O11 C13 C14' 120.0(9)
O10 C13 C14' 114.7(9)
C14 C13 C14' 6.4(12)
C13 C14 C15 107.2(18)
C13 C14 C16 114.0(16)
C15 C14 C16 109.4(14)
C13 C14 H14 108.7
C15 C14 H14 108.7
C16 C14 H14 108.7
C14 C15 H15A 109.5
C14 C15 H15B 109.5
H15A C15 H15B 109.5
C14 C15 H15C 109.5
H15A C15 H15C 109.5
H15B C15 H15C 109.5
C14 C16 H16A 109.5
C14 C16 H16B 109.5
H16A C16 H16B 109.5
C14 C16 H16C 109.5
H16A C16 H16C 109.5
H16B C16 H16C 109.5
C15' C14' C16' 108.8(14)
C15' C14' C13 111.3(19)
C16' C14' C13 113.1(15)
C15' C14' H14' 107.8
C16' C14' H14' 107.8
C13 C14' H14' 107.8
C14' C15' H15D 109.5
C14' C15' H15E 109.5
H15D C15' H15E 109.5
C14' C15' H15F 109.5
H15D C15' H15F 109.5
H15E C15' H15F 109.5
C14' C16' H16D 109.5
C14' C16' H16E 109.5
H16D C16' H16E 109.5
C14' C16' H16F 109.5
H16D C16' H16F 109.5
H16E C16' H16F 109.5
O13 C17 O12 124.9(6)
O13 C17 C18 117.9(6)
O12 C17 C18 117.1(6)
C20 C18 C17 109.6(7)
C20 C18 C19 111.2(8)
C17 C18 C19 111.3(7)
C20 C18 H18 108.2
C17 C18 H18 108.2
C19 C18 H18 108.2
C18 C19 H19A 109.5
C18 C19 H19B 109.5
H19A C19 H19B 109.5
C18 C19 H19C 109.5
H19A C19 H19C 109.5
H19B C19 H19C 109.5
C18 C20 H20A 109.5
C18 C20 H20B 109.5
H20A C20 H20B 109.5
C18 C20 H20C 109.5
H20A C20 H20C 109.5
H20B C20 H20C 109.5
O15 C21 O14 125.4(7)
O15 C21 C22 112.3(8)
O14 C21 C22 121.1(9)
O15 C21 C22' 124.5(8)
O14 C21 C22' 108.5(8)
C22 C21 C22' 27.7(7)
C21 C22 C23 111.7(11)
C21 C22 C24 116.1(12)
C23 C22 C24 111.1(12)
C21 C22 H22 105.7
C23 C22 H22 105.7
C24 C22 H22 105.7
C22 C23 H23A 109.5
C22 C23 H23B 109.5
H23A C23 H23B 109.5
C22 C23 H23C 109.5
H23A C23 H23C 109.5
H23B C23 H23C 109.5
C22 C24 H24A 109.5
C22 C24 H24B 109.5
H24A C24 H24B 109.5
C22 C24 H24C 109.5
H24A C24 H24C 109.5
H24B C24 H24C 109.5
C23' C22' C24' 110.9(12)
C23' C22' C21 116.6(12)
C24' C22' C21 99.8(11)
C23' C22' H22' 109.7
C24' C22' H22' 109.7
C21 C22' H22' 109.7
C22' C23' H23D 109.5
C22' C23' H23E 109.5
H23D C23' H23E 109.5
C22' C23' H23F 109.5
H23D C23' H23F 109.5
H23E C23' H23F 109.5
C22' C24' H24D 109.5
C22' C24' H24E 109.5
H24D C24' H24E 109.5
C22' C24' H24F 109.5
H24D C24' H24F 109.5
H24E C24' H24F 109.5
O16 C25 O17 125.8(6)
O16 C25 C26 117.2(6)
O17 C25 C26 117.0(6)
C27 C26 C25 112.0(6)
C27 C26 C28 110.8(7)
C25 C26 C28 107.3(6)
C27 C26 H26 108.9
C25 C26 H26 108.9
C28 C26 H26 108.9
C26 C27 H27A 109.5
C26 C27 H27B 109.5
H27A C27 H27B 109.5
C26 C27 H27C 109.5
H27A C27 H27C 109.5
H27B C27 H27C 109.5
C26 C28 H28A 109.5
C26 C28 H28B 109.5
H28A C28 H28B 109.5
C26 C28 H28C 109.5
H28A C28 H28C 109.5
H28B C28 H28C 109.5
O19 C29 O18 124.9(6)
O19 C29 C30 118.8(6)
O18 C29 C30 116.3(6)
C31 C30 C29 112.7(7)
C31 C30 C32 110.0(7)
C29 C30 C32 108.3(6)
C31 C30 H30 108.6
C29 C30 H30 108.6
C32 C30 H30 108.6
C30 C31 H31A 109.5
C30 C31 H31B 109.5
H31A C31 H31B 109.5
C30 C31 H31C 109.5
H31A C31 H31C 109.5
H31B C31 H31C 109.5
C30 C32 H32A 109.5
C30 C32 H32B 109.5
H32A C32 H32B 109.5
C30 C32 H32C 109.5
H32A C32 H32C 109.5
H32B C32 H32C 109.5
O21 C33 O20 124.7(6)
O21 C33 C34 119.5(6)
O20 C33 C34 115.7(6)
C35 C34 C36 111.8(6)
C35 C34 C33 109.4(6)
C36 C34 C33 112.0(6)
C35 C34 H34 107.8
C36 C34 H34 107.8
C33 C34 H34 107.8
C34 C35 H35A 109.5
C34 C35 H35B 109.5
H35A C35 H35B 109.5
C34 C35 H35C 109.5
H35A C35 H35C 109.5
H35B C35 H35C 109.5
C34 C36 H36A 109.5
C34 C36 H36B 109.5
H36A C36 H36B 109.5
C34 C36 H36C 109.5
H36A C36 H36C 109.5
H36B C36 H36C 109.5
N1 C37 C38 110.5(5)
N1 C37 H37A 109.5
C38 C37 H37A 109.5
N1 C37 H37B 109.5
C38 C37 H37B 109.5
H37A C37 H37B 108.1
O22 C38 C37 107.5(5)
O22 C38 H38A 110.2
C37 C38 H38A 110.2
O22 C38 H38B 110.2
C37 C38 H38B 110.2
H38A C38 H38B 108.5
N1 C39 C40 108.1(5)
N1 C39 H39A 110.1
C40 C39 H39A 110.1
N1 C39 H39B 110.1
C40 C39 H39B 110.1
H39A C39 H39B 108.4
O23 C40 C39 107.5(5)
O23 C40 H40A 110.2
C39 C40 H40A 110.2
O23 C40 H40B 110.2
C39 C40 H40B 110.2
H40A C40 H40B 108.5
N1 C41 C42 116.5(6)
N1 C41 H41A 108.2
C42 C41 H41A 108.2
N1 C41 H41B 108.2
C42 C41 H41B 108.2
H41A C41 H41B 107.3
O24 C42 C41 111.6(6)
O24 C42 H42A 109.3
C41 C42 H42A 109.3
O24 C42 H42B 109.3
C41 C42 H42B 109.3
H42A C42 H42B 108.0
N2 C43 C44 110.0(5)
N2 C43 H43A 109.7
C44 C43 H43A 109.7
N2 C43 H43B 109.7
C44 C43 H43B 109.7
H43A C43 H43B 108.2
O25 C44 C43 109.0(5)
O25 C44 H44A 109.9
C43 C44 H44A 109.9
O25 C44 H44B 109.9
C43 C44 H44B 109.9
H44A C44 H44B 108.3
N2 C45 C46 109.7(5)
N2 C45 H45A 109.7
C46 C45 H45A 109.7
N2 C45 H45B 109.7
C46 C45 H45B 109.7
H45A C45 H45B 108.2
O26 C46 C45 108.1(5)
O26 C46 H46A 110.1
C45 C46 H46A 110.1
O26 C46 H46B 110.1
C45 C46 H46B 110.1
H46A C46 H46B 108.4
N2 C47 C48 118.2(6)
N2 C47 H47A 107.7
C48 C47 H47A 107.7
N2 C47 H47B 107.7
C48 C47 H47B 107.7
H47A C47 H47B 107.1
O27 C48 C47 117.1(7)
O27 C48 H48A 108.0
C47 C48 H48A 108.0
O27 C48 H48B 108.0
C47 C48 H48B 108.0
H48A C48 H48B 107.3
N3 C49 C50 110.5(5)
N3 C49 H49A 109.6
C50 C49 H49A 109.6
N3 C49 H49B 109.6
C50 C49 H49B 109.6
H49A C49 H49B 108.1
O28 C50 C49 106.0(5)
O28 C50 H50A 110.5
C49 C50 H50A 110.5
O28 C50 H50B 110.5
C49 C50 H50B 110.5
H50A C50 H50B 108.7
N3 C51 C52 109.1(5)
N3 C51 H51A 109.9
C52 C51 H51A 109.9
N3 C51 H51B 109.9
C52 C51 H51B 109.9
H51A C51 H51B 108.3
O29 C52 C51 108.1(5)
O29 C52 H52A 110.1
C51 C52 H52A 110.1
O29 C52 H52B 110.1
C51 C52 H52B 110.1
H52A C52 H52B 108.4
N3 C53 C54 114.3(6)
N3 C53 H53A 108.7
C54 C53 H53A 108.7
N3 C53 H53B 108.7
C54 C53 H53B 108.7
H53A C53 H53B 107.6
O30 C54 C53 107.2(6)
O30 C54 H54A 110.3
C53 C54 H54A 110.3
O30 C54 H54B 110.3
C53 C54 H54B 110.3
H54A C54 H54B 108.5
N4 C55 C56 108.4(5)
N4 C55 H55A 110.0
C56 C55 H55A 110.0
N4 C55 H55B 110.0
C56 C55 H55B 110.0
H55A C55 H55B 108.4
O31 C56 C55 107.7(5)
O31 C56 H56A 110.2
C55 C56 H56A 110.2
O31 C56 H56B 110.2
C55 C56 H56B 110.2
H56A C56 H56B 108.5
N4 C57 C58 108.2(5)
N4 C57 H57A 110.1
C58 C57 H57A 110.1
N4 C57 H57B 110.1
C58 C57 H57B 110.1
H57A C57 H57B 108.4
O32 C58 C57 106.4(5)
O32 C58 H58A 110.4
C57 C58 H58A 110.4
O32 C58 H58B 110.4
C57 C58 H58B 110.4
H58A C58 H58B 108.6
N4 C59 C60 107.8(5)
N4 C59 H59A 110.1
C60 C59 H59A 110.1
N4 C59 H59B 110.1
C60 C59 H59B 110.1
H59A C59 H59B 108.5
O33 C60 C59 106.2(5)
O33 C60 H60A 110.5
C59 C60 H60A 110.5
O33 C60 H60B 110.5
C59 C60 H60B 110.5
H60A C60 H60B 108.7
N5 C61 C62 177.4(10)
C61 C62 H62A 109.5
C61 C62 H62B 109.5
H62A C62 H62B 109.5
C61 C62 H62C 109.5
H62A C62 H62C 109.5
H62B C62 H62C 109.5
C39 N1 C41 110.8(5)
C39 N1 C37 111.7(5)
C41 N1 C37 112.0(5)
C39 N1 Fe8 105.8(4)
C41 N1 Fe8 113.8(4)
C37 N1 Fe8 102.3(4)
C43 N2 C45 112.4(5)
C43 N2 C47 113.0(5)
C45 N2 C47 111.0(5)
C43 N2 Fe6 104.0(4)
C45 N2 Fe6 104.8(4)
C47 N2 Fe6 111.1(4)
C49 N3 C53 111.5(5)
C49 N3 C51 112.1(5)
C53 N3 C51 111.9(5)
C49 N3 Fe4 104.0(4)
C53 N3 Fe4 111.3(4)
C51 N3 Fe4 105.6(4)
C55 N4 C59 114.3(5)
C55 N4 C57 113.4(5)
C59 N4 C57 113.9(5)
Fe6 O1 Fe7 114.57(19)
Fe6 O1 Fe1 95.87(17)
Fe7 O1 Fe1 134.7(2)
Fe6 O1 Fe2 134.3(2)
Fe7 O1 Fe2 95.16(16)
Fe1 O1 Fe2 85.05(15)
Fe8 O2 Fe3 115.5(2)
Fe8 O2 Fe1 95.77(17)
Fe3 O2 Fe1 132.9(2)
Fe8 O2 Fe2 132.0(2)
Fe3 O2 Fe2 96.77(17)
Fe1 O2 Fe2 85.50(15)
Fe4 O3 Fe5 115.0(2)
Fe4 O3 Fe1 95.11(17)
Fe5 O3 Fe1 134.5(2)
Fe4 O3 Fe2 133.2(2)
Fe5 O3 Fe2 96.45(17)
Fe1 O3 Fe2 84.75(14)
C1 O4 Fe7 136.6(4)
C1 O5 Fe6 127.3(4)
C5 O6 Fe7 135.8(5)
C5 O7 Fe6 125.5(4)
C9 O8 Fe7 136.5(4)
C13 O10 Fe8 131.5(4)
C13 O11 Fe3 134.3(4)
C17 O12 Fe8 125.6(4)
C17 O13 Fe3 140.7(5)
C21 O14 Fe3 135.6(4)
C25 O16 Fe4 128.6(4)
C25 O17 Fe5 133.7(4)
C29 O18 Fe4 129.2(4)
C29 O19 Fe5 132.5(4)
C33 O20 Fe5 166.3(5)
C38 O22 Fe1 134.2(4)
C38 O22 Fe8 119.3(4)
Fe1 O22 Fe8 99.05(19)
C40 O23 Fe7 119.4(4)
C40 O23 Fe8 111.5(4)
Fe7 O23 Fe8 129.0(2)
C42 O24 H24 109.4
C44 O25 Fe1 135.6(4)
C44 O25 Fe6 120.2(4)
Fe1 O25 Fe6 98.55(19)
C46 O26 Fe5 119.5(4)
C46 O26 Fe6 111.1(4)
Fe5 O26 Fe6 129.3(2)
C48 O27 H27 109.5
C50 O28 Fe1 132.4(4)
C50 O28 Fe4 120.4(4)
Fe1 O28 Fe4 99.68(19)
C52 O29 Fe4 111.4(4)
C52 O29 Fe3 121.1(4)
Fe4 O29 Fe3 126.8(2)
C54 O30 H30A 109.5
C56 O31 Fe2 122.0(4)
C56 O31 Fe5 131.6(4)
Fe2 O31 Fe5 106.10(19)
C58 O32 Fe2 121.2(3)
C58 O32 Fe7 132.0(4)
Fe2 O32 Fe7 106.57(19)
C60 O33 Fe2 121.7(4)
C60 O33 Fe3 131.4(4)
Fe2 O33 Fe3 106.95(19)
H34A O34 H34B 101(3)
H35D O35 H35E 105(3)

loop_
_geom_bond_atom_site_label_1
_geom_bond_atom_site_label_2
_geom_bond_distance
Fe7 O8 1.958(4)
Fe7 O32 1.971(4)
Fe7 O23 1.977(4)
Fe7 O1 1.996(4)
Fe7 O4 2.049(4)
Fe7 O6 2.056(5)
Fe6 O1 1.940(4)
Fe6 O25 1.972(4)
Fe6 O26 1.990(4)
Fe6 O7 2.007(4)
Fe6 O5 2.043(4)
Fe6 N2 2.294(5)
Fe6 Fe1 2.9617(12)
Fe8 O2 1.954(4)
Fe8 O22 1.966(4)
Fe8 O23 1.978(4)
Fe8 O12 1.986(5)
Fe8 O10 2.054(5)
Fe8 N1 2.285(5)
Fe8 Fe1 2.9750(13)
Fe1 O28 1.934(4)
Fe1 O25 1.936(4)
Fe1 O22 1.945(4)
Fe1 O1 2.049(4)
Fe1 O2 2.055(4)
Fe1 O3 2.115(4)
Fe1 Fe2 2.8974(13)
Fe2 O32 1.929(4)
Fe2 O31 1.936(4)
Fe2 O33 1.938(4)
Fe2 O3 2.183(4)
Fe2 O2 2.210(4)
Fe2 O1 2.233(4)
Fe5 O20 1.958(4)
Fe5 O31 1.969(4)
Fe5 O26 1.986(4)
Fe5 O3 1.998(4)
Fe5 O17 2.043(4)
Fe5 O19 2.095(4)
Fe3 O33 1.961(4)
Fe3 O2 1.976(4)
Fe3 O14 1.976(4)
Fe3 O29 1.987(4)
Fe3 O11 2.037(5)
Fe3 O13 2.063(5)
Fe4 O3 1.933(4)
Fe4 O28 1.978(4)
Fe4 O29 1.980(4)
Fe4 O18 2.002(4)
Fe4 O16 2.044(4)
Fe4 N3 2.292(5)
C1 O5 1.253(8)
C1 O4 1.254(8)
C1 C2 1.504(9)
C2 C3 1.523(10)
C2 C4 1.523(10)
C2 H2 1.0000
C3 H3A 0.9800
C3 H3B 0.9800
C3 H3C 0.9800
C4 H4A 0.9800
C4 H4B 0.9800
C4 H4C 0.9800
C5 O6 1.234(8)
C5 O7 1.278(8)
C5 C6 1.509(9)
C6 C8 1.514(11)
C6 C7 1.516(11)
C6 H6 1.0000
C7 H7A 0.9800
C7 H7B 0.9800
C7 H7C 0.9800
C8 H8A 0.9800
C8 H8B 0.9800
C8 H8C 0.9800
C9 O9 1.224(8)
C9 O8 1.284(8)
C9 C10 1.507(10)
C10 C11 1.524(10)
C10 C12 1.524(11)
C10 H10 1.0000
C11 H11A 0.9800
C11 H11B 0.9800
C11 H11C 0.9800
C12 H12A 0.9800
C12 H12B 0.9800
C12 H12C 0.9800
C13 O11 1.241(8)
C13 O10 1.250(8)
C13 C14 1.52(3)
C13 C14' 1.55(3)
C14 C15 1.535(17)
C14 C16 1.543(18)
C14 H14 1.0000
C15 H15A 0.9800
C15 H15B 0.9800
C15 H15C 0.9800
C16 H16A 0.9800
C16 H16B 0.9800
C16 H16C 0.9800
C14' C15' 1.535(17)
C14' C16' 1.545(18)
C14' H14' 1.0000
C15' H15D 0.9800
C15' H15E 0.9800
C15' H15F 0.9800
C16' H16D 0.9800
C16' H16E 0.9800
C16' H16F 0.9800
C17 O13 1.243(8)
C17 O12 1.272(8)
C17 C18 1.501(10)
C18 C20 1.480(11)
C18 C19 1.532(12)
C18 H18 1.0000
C19 H19A 0.9800
C19 H19B 0.9800
C19 H19C 0.9800
C20 H20A 0.9800
C20 H20B 0.9800
C20 H20C 0.9800
C21 O15 1.231(9)
C21 O14 1.273(9)
C21 C22 1.471(17)
C21 C22' 1.697(18)
C22 C23 1.517(15)
C22 C24 1.520(15)
C22 H22 1.0000
C23 H23A 0.9800
C23 H23B 0.9800
C23 H23C 0.9800
C24 H24A 0.9800
C24 H24B 0.9800
C24 H24C 0.9800
C22' C23' 1.517(15)
C22' C24' 1.531(15)
C22' H22' 1.0000
C23' H23D 0.9800
C23' H23E 0.9800
C23' H23F 0.9800
C24' H24D 0.9800
C24' H24E 0.9800
C24' H24F 0.9800
C25 O16 1.250(8)
C25 O17 1.257(8)
C25 C26 1.523(9)
C26 C27 1.512(10)
C26 C28 1.529(10)
C26 H26 1.0000
C27 H27A 0.9800
C27 H27B 0.9800
C27 H27C 0.9800
C28 H28A 0.9800
C28 H28B 0.9800
C28 H28C 0.9800
C29 O19 1.244(8)
C29 O18 1.273(8)
C29 C30 1.516(9)
C30 C31 1.498(11)
C30 C32 1.545(12)
C30 H30 1.0000
C31 H31A 0.9800
C31 H31B 0.9800
C31 H31C 0.9800
C32 H32A 0.9800
C32 H32B 0.9800
C32 H32C 0.9800
C33 O21 1.232(8)
C33 O20 1.276(8)
C33 C34 1.524(9)
C34 C35 1.509(10)
C34 C36 1.521(10)
C34 H34 1.0000
C35 H35A 0.9800
C35 H35B 0.9800
C35 H35C 0.9800
C36 H36A 0.9800
C36 H36B 0.9800
C36 H36C 0.9800
C37 N1 1.487(8)
C37 C38 1.501(9)
C37 H37A 0.9900
C37 H37B 0.9900
C38 O22 1.431(7)
C38 H38A 0.9900
C38 H38B 0.9900
C39 N1 1.478(8)
C39 C40 1.504(9)
C39 H39A 0.9900
C39 H39B 0.9900
C40 O23 1.436(7)
C40 H40A 0.9900
C40 H40B 0.9900
C41 N1 1.487(8)
C41 C42 1.526(9)
C41 H41A 0.9900
C41 H41B 0.9900
C42 O24 1.405(9)
C42 H42A 0.9900
C42 H42B 0.9900
C43 N2 1.480(8)
C43 C44 1.505(9)
C43 H43A 0.9900
C43 H43B 0.9900
C44 O25 1.416(7)
C44 H44A 0.9900
C44 H44B 0.9900
C45 N2 1.487(8)
C45 C46 1.497(10)
C45 H45A 0.9900
C45 H45B 0.9900
C46 O26 1.432(7)
C46 H46A 0.9900
C46 H46B 0.9900
C47 N2 1.504(9)
C47 C48 1.522(10)
C47 H47A 0.9900
C47 H47B 0.9900
C48 O27 1.344(11)
C48 H48A 0.9900
C48 H48B 0.9900
C49 N3 1.477(8)
C49 C50 1.508(9)
C49 H49A 0.9900
C49 H49B 0.9900
C50 O28 1.425(7)
C50 H50A 0.9900
C50 H50B 0.9900
C51 N3 1.501(8)
C51 C52 1.504(9)
C51 H51A 0.9900
C51 H51B 0.9900
C52 O29 1.437(7)
C52 H52A 0.9900
C52 H52B 0.9900
C53 N3 1.500(8)
C53 C54 1.524(10)
C53 H53A 0.9900
C53 H53B 0.9900
C54 O30 1.400(9)
C54 H54A 0.9900
C54 H54B 0.9900
C55 N4 1.465(8)
C55 C56 1.502(9)
C55 H55A 0.9900
C55 H55B 0.9900
C56 O31 1.421(7)
C56 H56A 0.9900
C56 H56B 0.9900
C57 N4 1.482(8)
C57 C58 1.512(9)
C57 H57A 0.9900
C57 H57B 0.9900
C58 O32 1.433(7)
C58 H58A 0.9900
C58 H58B 0.9900
C59 N4 1.468(8)
C59 C60 1.521(9)
C59 H59A 0.9900
C59 H59B 0.9900
C60 O33 1.434(7)
C60 H60A 0.9900
C60 H60B 0.9900
C61 N5 1.117(11)
C61 C62 1.449(12)
C62 H62A 0.9800
C62 H62B 0.9800
C62 H62C 0.9800
O24 H24 0.8200
O27 H27 0.8400
O30 H30A 0.8200
O34 H34A 0.88(2)
O34 H34B 0.901(18)
O35 H35D 0.870(16)
O35 H35E 0.87(2)

loop_
_geom_hbond_atom_site_label_D
_geom_hbond_atom_site_label_H
_geom_hbond_atom_site_label_A
_geom_hbond_distance_DH
_geom_hbond_distance_HA
_geom_hbond_distance_DA
_geom_hbond_angle_DHA
_geom_hbond_site_symmetry_A
O35 H35E O30 0.87(2) 1.98(2) 2.757(10) 149(5) .
O35 H35D O27 0.870(16) 1.969(16) 2.836(10) 175(11) 3_666
O34 H34B O15 0.901(18) 1.995(19) 2.873(11) 164(8) .
O34 H34A O35 0.88(2) 1.89(2) 2.765(15) 174(6) 2
O30 H30A O15 0.82 1.90 2.717(8) 172.8 2_545
O27 H27 O34 0.84 1.88 2.703(14) 166.8 2_645
O24 H24 O21 0.82 1.95 2.752(7) 167.0 2_645
C60 H60B O15 0.99 2.60 3.272(9) 125.6 .
C60 H60B O14 0.99 2.55 3.149(8) 118.5 .
C59 H59A O34 0.99 2.62 3.598(12) 170.2 .
C58 H58B O8 0.99 2.59 3.171(8) 117.5 .
C56 H56B O20 0.99 2.43 3.035(8) 118.7 .
C53 H53B O16 0.99 2.40 3.054(8) 122.6 .
C52 H52A O14 0.99 2.40 2.982(8) 117.2 .
C47 H47B O5 0.99 2.50 3.077(9) 117.0 .
C46 H46A O20 0.99 2.54 3.033(8) 110.6 .
C44 H44A O9 0.99 2.34 3.324(9) 173.4 2_645
C41 H41B O10 0.99 2.42 3.085(8) 124.4 .
C40 H40A O8 0.99 2.44 2.959(8) 112.0 .
C39 H39A O24 0.99 2.31 3.003(8) 125.9 .
C38 H38A O9 0.99 2.35 3.322(8) 167.5 2_645
C18 H18 O34 1.00 2.49 3.436(14) 157.0 .
O35 H35E O30 0.87(2) 1.98(2) 2.757(10) 149(5) .
O35 H35D O27 0.870(16) 1.969(16) 2.836(10) 175(11) 3_666
O34 H34B O15 0.901(18) 1.995(19) 2.873(11) 164(8) .
O34 H34A O35 0.88(2) 1.89(2) 2.765(15) 174(6) 2
O30 H30A O15 0.82 1.90 2.717(8) 172.8 2_545
O27 H27 O34 0.84 1.88 2.703(14) 166.8 2_645
O24 H24 O21 0.82 1.95 2.752(7) 167.0 2_645
C60 H60B O15 0.99 2.60 3.272(9) 125.6 .
C60 H60B O14 0.99 2.55 3.149(8) 118.5 .
C59 H59A O34 0.99 2.62 3.598(12) 170.2 .
C58 H58B O8 0.99 2.59 3.171(8) 117.5 .
C56 H56B O20 0.99 2.43 3.035(8) 118.7 .
C53 H53B O16 0.99 2.40 3.054(8) 122.6 .
C52 H52A O14 0.99 2.40 2.982(8) 117.2 .
C47 H47B O5 0.99 2.50 3.077(9) 117.0 .
C46 H46A O20 0.99 2.54 3.033(8) 110.6 .
C44 H44A O9 0.99 2.34 3.324(9) 173.4 2_645
C41 H41B O10 0.99 2.42 3.085(8) 124.4 .
C40 H40A O8 0.99 2.44 2.959(8) 112.0 .
C39 H39A O24 0.99 2.31 3.003(8) 125.9 .
C38 H38A O9 0.99 2.35 3.322(8) 167.5 2_645
C18 H18 O34 1.00 2.49 3.436(14) 157.0 .
O35 H35D O27 0.870(16) 1.969(16) 2.836(10) 175(11) 3_666
O35 H35E O30 0.87(2) 1.98(2) 2.757(10) 149(5) .
C40 H40A O8 0.99 2.44 2.959(8) 112.0 .
C52 H52A O14 0.99 2.40 2.982(8) 117.2 .
O24 H24 O21 0.82 1.95 2.752(7) 167.0 2_645
O27 H27 O34 0.84 1.88 2.703(14) 166.8 2_645
O30 H30A O15 0.82 1.90 2.717(8) 172.8 2_545
O34 H34A O35 0.88(2) 1.89(2) 2.765(15) 174(6) 2
O34 H34B O15 0.901(18) 1.995(19) 2.873(11) 164(8) .
O35 H35D O27 0.870(16) 1.969(16) 2.836(10) 175(11) 3_666
O35 H35E O30 0.87(2) 1.98(2) 2.757(10) 149(5) .
C18 H18 O34 1.00 2.49 3.436(14) 157.0 .
C38 H38A O9 0.99 2.35 3.322(8) 167.5 2_645
C39 H39A O24 0.99 2.31 3.003(8) 125.9 .
C40 H40A O8 0.99 2.44 2.959(8) 112.0 .
C41 H41B O10 0.99 2.42 3.085(8) 124.4 .
C44 H44A O9 0.99 2.34 3.324(9) 173.4 2_645
C46 H46A O20 0.99 2.54 3.033(8) 110.6 .
C47 H47B O5 0.99 2.50 3.077(9) 117.0 .
C52 H52A O14 0.99 2.40 2.982(8) 117.2 .
C53 H53B O16 0.99 2.40 3.054(8) 122.6 .
C56 H56B O20 0.99 2.43 3.035(8) 118.7 .
C58 H58B O8 0.99 2.59 3.171(8) 117.5 .
C59 H59A O34 0.99 2.62 3.598(12) 170.2 .
C60 H60B O14 0.99 2.55 3.149(8) 118.5 .
C60 H60B O15 0.99 2.60 3.272(9) 125.6 .
O24 H24 O21 0.82 1.95 2.752(7) 167.0 2_645
O27 H27 O34 0.84 1.88 2.703(14) 166.8 2_645
O30 H30A O15 0.82 1.90 2.717(8) 172.8 2_545
O34 H34A O35 0.88(2) 1.89(2) 2.765(15) 174(6) 2
O34 H34B O15 0.901(18) 1.995(19) 2.873(11) 164(8) .
O35 H35D O27 0.870(16) 1.969(16) 2.836(10) 175(11) 3_666
O35 H35E O30 0.87(2) 1.98(2) 2.757(10) 149(5) .
